data_2242704
loop_
_publ_author_name
'Stucke, Nadja'
'N\"ather, Christian'
'Tuczek, Felix'

_publ_section_title
;
 Crystal structure of [{FeCl~3~}~2~(\m-PC^H^P)~2~] [PC^H^P =
 1,3-bis(2-diphenylphosphanylethyl)-3<i>H</i>-imidazol-1-ium] with an
 unknown solvent
;
_journal_coeditor_code WM5467
_journal_issue 11
_journal_name_full 'Acta Crystallographica Section E'
_journal_page_first 1686
_journal_page_last 1690
_journal_paper_doi 10.1107/S205698901801472X
_journal_volume 74
_journal_year 2018
_chemical_formula_iupac '[Fe2 Cl6 (C31 H31 N2 P2)2]'
_chemical_formula_moiety 'C62 H62 Cl6 Fe2 N4 P4'
_chemical_formula_sum 'C62 H62 Cl6 Fe2 N4 P4'
_chemical_formula_weight 1311.44
_chemical_name_systematic
Bis{\m-1,3-bis[2-(diphenylphosphanyl)ethyl]-1<i>H</i>-imidazole-\k^2^<i>P</i>:<i>P</i>'}bis[trichloridoiron(III)]
_space_group_crystal_system monoclinic
_space_group_IT_number 14
_space_group_name_Hall '-P 2yn'
_space_group_name_H-M_alt 'P 1 21/n 1'
_symmetry_space_group_name_Hall '-P 2yn'
_symmetry_space_group_name_H-M 'P 1 21/n 1'
_atom_sites_solution_hydrogens geom
_audit_creation_method SHELXL-2014
_cell_angle_alpha 90
_cell_angle_beta 100.142(2)
_cell_angle_gamma 90
_cell_formula_units_Z 2
_cell_length_a 13.5685(3)
_cell_length_b 11.02270(10)
_cell_length_c 24.1575(5)
_cell_measurement_reflns_used 54486
_cell_measurement_temperature 170(2)
_cell_measurement_theta_max 27.948
_cell_measurement_theta_min 1.713
_cell_volume 3556.58(11)
_computing_cell_refinement
;
X-AREA (Stoe & Cie, 2008)
;
_computing_data_collection
;
X-AREA (Stoe & Cie, 2008)
;
_computing_data_reduction
;
X-AREA (Stoe & Cie, 2008)
;
_computing_molecular_graphics
;
XP (Sheldrick, 2008) and DIAMOND (Brandenburg, 2014)
;
_computing_publication_material
;
publCIF (Westrip, 2010)
;
_computing_structure_refinement
;
SHELXL2014 (Sheldrick, 2015)
;
_computing_structure_solution
;
SHELXS97 (Sheldrick, 2008)
;
_diffrn_ambient_temperature 170(2)
_diffrn_measured_fraction_theta_full 0.995
_diffrn_measured_fraction_theta_max 0.992
_diffrn_measurement_device_type 'Stoe IPDS-2'
_diffrn_measurement_method '\w scans'
_diffrn_radiation_type MoK\a
_diffrn_radiation_wavelength 0.71073
_diffrn_reflns_av_R_equivalents 0.0367
_diffrn_reflns_av_unetI/netI 0.0170
_diffrn_reflns_limit_h_max 17
_diffrn_reflns_limit_h_min -17
_diffrn_reflns_limit_k_max 14
_diffrn_reflns_limit_k_min -13
_diffrn_reflns_limit_l_max 31
_diffrn_reflns_limit_l_min -31
_diffrn_reflns_number 54486
_diffrn_reflns_theta_full 25.242
_diffrn_reflns_theta_max 27.948
_diffrn_reflns_theta_min 1.713
_exptl_absorpt_coefficient_mu 0.760
_exptl_absorpt_correction_T_max 0.9490
_exptl_absorpt_correction_T_min 0.8395
_exptl_absorpt_correction_type numerical
_exptl_absorpt_process_details
;
(X-RED and X-SHAPE; Stoe & Cie, 2008)
;
_exptl_crystal_colour colorless
_exptl_crystal_density_diffrn 1.225
_exptl_crystal_description block
_exptl_crystal_F_000 1352
_exptl_crystal_size_max 0.15
_exptl_crystal_size_mid 0.12
_exptl_crystal_size_min 0.07
_refine_diff_density_max 0.366
_refine_diff_density_min -0.341
_refine_ls_extinction_method none
_refine_ls_goodness_of_fit_ref 1.067
_refine_ls_hydrogen_treatment constr
_refine_ls_matrix_type full
_refine_ls_number_parameters 352
_refine_ls_number_reflns 8468
_refine_ls_number_restraints 0
_refine_ls_restrained_S_all 1.067
_refine_ls_R_factor_all 0.0392
_refine_ls_R_factor_gt 0.0358
_refine_ls_shift/su_max 0.002
_refine_ls_shift/su_mean 0.000
_refine_ls_structure_factor_coef Fsqd
_refine_ls_weighting_details 'w=1/[\s^2^(Fo^2^)+(0.0386P)^2^+1.7166P] where P=(Fo^2^+2Fc^2^)/3'
_refine_ls_weighting_scheme calc
_refine_ls_wR_factor_gt 0.0854
_refine_ls_wR_factor_ref 0.0872
_reflns_number_gt 7787
_reflns_number_total 8468
_reflns_threshold_expression 'I > 2\s(I)'
_cod_data_source_file wm5467sup1.cif
_cod_data_source_block I
_cod_database_code 2242704
_shelx_space_group_comment
;
The symmetry employed for this shelxl refinement is uniquely defined
by the following loop, which should always be used as a source of
symmetry information in preference to the above space-group names.
They are only intended as comments.
;
_shelxl_version_number 2.014

loop_
_space_group_symop_operation_xyz
'x, y, z'
'-x+1/2, y+1/2, -z+1/2'
'-x, -y, -z'
'x-1/2, -y-1/2, z-1/2'

loop_
_atom_site_type_symbol
_atom_site_label
_atom_site_fract_x
_atom_site_fract_y
_atom_site_fract_z
_atom_site_U_iso_or_equiv
_atom_site_adp_type
_atom_site_calc_flag
_atom_site_occupancy
Fe Fe1 0.63910(2) 0.28699(2) 0.60806(2) 0.03183(7) Uani d 1
Cl Cl1 0.51169(3) 0.14406(4) 0.59404(2) 0.04101(10) Uani d 1
Cl Cl2 0.63279(4) 0.45216(4) 0.54744(2) 0.04799(12) Uani d 1
Cl Cl3 0.78456(3) 0.28478(4) 0.67715(2) 0.04270(11) Uani d 1
C C1 0.55808(12) 0.69486(15) 0.61066(7) 0.0340(3) Uani d 1
H H1 0.5664 0.6344 0.5839 0.041 Uiso calc 1
N N1 0.59768(10) 0.69243(13) 0.66511(6) 0.0343(3) Uani d 1
C C2 0.56772(15) 0.79492(17) 0.69012(7) 0.0445(4) Uani d 1
H H2 0.5846 0.8159 0.7288 0.053 Uiso calc 1
C C3 0.50986(15) 0.86009(17) 0.64948(7) 0.0448(4) Uani d 1
H H3 0.4785 0.9356 0.6541 0.054 Uiso calc 1
N N2 0.50507(11) 0.79597(13) 0.60010(6) 0.0350(3) Uani d 1
C C4 0.66873(12) 0.60071(16) 0.69286(7) 0.0367(3) Uani d 1
H H4A 0.7229 0.6424 0.7187 0.044 Uiso calc 1
H H4B 0.6995 0.5588 0.6639 0.044 Uiso calc 1
C C5 0.62115(12) 0.50624(16) 0.72590(7) 0.0351(3) Uani d 1
H H5A 0.5782 0.5484 0.7489 0.042 Uiso calc 1
H H5B 0.6749 0.4643 0.7520 0.042 Uiso calc 1
C C6 0.45503(12) 0.83335(16) 0.54351(6) 0.0360(3) Uani d 1
H H6A 0.4809 0.7843 0.5149 0.043 Uiso calc 1
H H6B 0.4704 0.9196 0.5373 0.043 Uiso calc 1
C C7 0.34257(12) 0.81690(16) 0.53670(7) 0.0355(3) Uani d 1
H H7A 0.3158 0.8778 0.5603 0.043 Uiso calc 1
H H7B 0.3286 0.7356 0.5509 0.043 Uiso calc 1
P P1 0.54491(3) 0.39123(4) 0.68183(2) 0.03175(9) Uani d 1
C C11 0.42554(12) 0.46751(16) 0.65615(7) 0.0355(3) Uani d 1
C C12 0.38523(15) 0.5591(2) 0.68493(8) 0.0479(4) Uani d 1
H H12 0.4205 0.5857 0.7203 0.057 Uiso calc 1
C C13 0.29422(16) 0.6119(2) 0.66253(9) 0.0551(5) Uani d 1
H H13 0.2674 0.6740 0.6827 0.066 Uiso calc 1
C C14 0.24243(14) 0.5746(2) 0.61094(8) 0.0470(4) Uani d 1
H H14 0.1793 0.6094 0.5961 0.056 Uiso calc 1
C C15 0.28280(14) 0.4868(2) 0.58128(8) 0.0466(4) Uani d 1
H H15 0.2481 0.4625 0.5454 0.056 Uiso calc 1
C C16 0.37388(13) 0.43355(18) 0.60342(7) 0.0418(4) Uani d 1
H H16 0.4012 0.3733 0.5824 0.050 Uiso calc 1
C C21 0.51823(12) 0.28897(16) 0.73749(7) 0.0364(3) Uani d 1
C C22 0.45819(15) 0.3229(2) 0.77591(8) 0.0468(4) Uani d 1
H H22 0.4249 0.3991 0.7720 0.056 Uiso calc 1
C C23 0.44646(16) 0.2461(2) 0.82003(9) 0.0548(5) Uani d 1
H H23 0.4057 0.2702 0.8463 0.066 Uiso calc 1
C C24 0.49388(16) 0.1350(2) 0.82568(9) 0.0548(5) Uani d 1
H H24 0.4860 0.0828 0.8559 0.066 Uiso calc 1
C C25 0.55305(16) 0.0996(2) 0.78729(9) 0.0510(5) Uani d 1
H H25 0.5854 0.0228 0.7910 0.061 Uiso calc 1
C C26 0.56500(14) 0.17639(18) 0.74351(8) 0.0412(4) Uani d 1
H H26 0.6057 0.1518 0.7173 0.049 Uiso calc 1
P P2 0.27552(3) 0.83192(4) 0.46365(2) 0.03108(9) Uani d 1
C C31 0.25966(12) 0.99424(15) 0.45051(7) 0.0329(3) Uani d 1
C C32 0.29258(13) 1.08429(17) 0.48956(8) 0.0410(4) Uani d 1
H H32 0.3247 1.0628 0.5264 0.049 Uiso calc 1
C C33 0.27869(14) 1.20583(18) 0.47496(9) 0.0467(4) Uani d 1
H H33 0.3025 1.2668 0.5018 0.056 Uiso calc 1
C C34 0.23076(14) 1.23876(17) 0.42205(9) 0.0435(4) Uani d 1
H H34 0.2199 1.3220 0.4127 0.052 Uiso calc 1
C C35 0.19850(15) 1.14984(18) 0.38268(8) 0.0455(4) Uani d 1
H H35 0.1658 1.1720 0.3460 0.055 Uiso calc 1
C C36 0.21367(15) 1.02863(17) 0.39651(7) 0.0421(4) Uani d 1
H H36 0.1926 0.9682 0.3689 0.051 Uiso calc 1
C C41 0.15144(13) 0.78454(16) 0.47522(7) 0.0360(3) Uani d 1
C C42 0.09715(15) 0.85216(19) 0.50838(9) 0.0469(4) Uani d 1
H H42 0.1225 0.9278 0.5235 0.056 Uiso calc 1
C C43 0.00641(16) 0.8097(2) 0.51940(10) 0.0557(5) Uani d 1
H H43 -0.0302 0.8560 0.5420 0.067 Uiso calc 1
C C44 -0.03052(16) 0.7005(2) 0.49754(10) 0.0584(6) Uani d 1
H H44 -0.0927 0.6714 0.5051 0.070 Uiso calc 1
C C45 0.02225(17) 0.6330(2) 0.46464(10) 0.0568(5) Uani d 1
H H45 -0.0038 0.5575 0.4497 0.068 Uiso calc 1
C C46 0.11314(14) 0.67456(18) 0.45325(8) 0.0443(4) Uani d 1
H H46 0.1491 0.6278 0.4304 0.053 Uiso calc 1

loop_
_atom_site_aniso_label
_atom_site_aniso_U_11
_atom_site_aniso_U_22
_atom_site_aniso_U_33
_atom_site_aniso_U_12
_atom_site_aniso_U_13
_atom_site_aniso_U_23
Fe1 0.03217(12) 0.03458(13) 0.02699(11) -0.00087(9) 0.00044(8) -0.00086(9)
Cl1 0.0426(2) 0.0440(2) 0.0352(2) -0.00998(17) 0.00339(16) -0.00436(16)
Cl2 0.0718(3) 0.0384(2) 0.0373(2) 0.0130(2) 0.0192(2) 0.00647(17)
Cl3 0.0369(2) 0.0575(3) 0.02998(19) 0.00243(18) -0.00435(15) -0.00324(17)
C1 0.0352(8) 0.0361(8) 0.0286(7) -0.0002(6) 0.0004(6) -0.0016(6)
N1 0.0364(7) 0.0341(7) 0.0294(6) 0.0017(6) -0.0029(5) 0.0011(5)
C2 0.0590(11) 0.0406(9) 0.0289(8) 0.0068(8) -0.0060(7) -0.0050(7)
C3 0.0604(11) 0.0392(9) 0.0310(8) 0.0110(8) -0.0026(8) -0.0040(7)
N2 0.0390(7) 0.0374(7) 0.0258(6) 0.0033(6) -0.0023(5) -0.0004(5)
C4 0.0326(8) 0.0376(8) 0.0364(8) 0.0004(7) -0.0038(6) 0.0037(7)
C5 0.0362(8) 0.0393(8) 0.0272(7) 0.0025(7) -0.0017(6) -0.0003(6)
C6 0.0385(8) 0.0417(9) 0.0244(7) 0.0027(7) -0.0036(6) 0.0020(6)
C7 0.0386(8) 0.0408(9) 0.0255(7) 0.0022(7) 0.0013(6) -0.0002(6)
P1 0.03150(19) 0.0367(2) 0.02601(18) 0.00026(16) 0.00210(14) 0.00051(15)
C11 0.0336(8) 0.0417(9) 0.0308(8) 0.0006(7) 0.0045(6) 0.0016(7)
C12 0.0437(10) 0.0584(12) 0.0391(9) 0.0106(9) 0.0006(7) -0.0086(8)
C13 0.0479(11) 0.0642(13) 0.0519(11) 0.0175(10) 0.0055(9) -0.0080(10)
C14 0.0342(8) 0.0597(12) 0.0461(10) 0.0093(8) 0.0048(7) 0.0047(9)
C15 0.0383(9) 0.0598(12) 0.0384(9) 0.0017(8) -0.0025(7) -0.0002(8)
C16 0.0385(9) 0.0491(10) 0.0360(8) 0.0041(8) 0.0017(7) -0.0039(7)
C21 0.0344(8) 0.0431(9) 0.0302(8) -0.0043(7) 0.0014(6) 0.0013(7)
C22 0.0449(10) 0.0556(11) 0.0418(10) -0.0023(8) 0.0123(8) 0.0028(8)
C23 0.0510(11) 0.0728(14) 0.0441(10) -0.0108(10) 0.0175(9) 0.0049(10)
C24 0.0535(11) 0.0652(13) 0.0452(10) -0.0149(10) 0.0073(9) 0.0167(10)
C25 0.0522(11) 0.0494(11) 0.0488(11) -0.0055(9) 0.0020(9) 0.0129(9)
C26 0.0408(9) 0.0458(10) 0.0355(8) -0.0025(8) 0.0024(7) 0.0052(7)
P2 0.03107(19) 0.0346(2) 0.02607(18) 0.00111(15) 0.00082(14) -0.00094(15)
C31 0.0301(7) 0.0356(8) 0.0321(7) 0.0008(6) 0.0033(6) -0.0015(6)
C32 0.0381(8) 0.0426(9) 0.0384(9) 0.0021(7) -0.0037(7) -0.0054(7)
C33 0.0417(9) 0.0389(9) 0.0565(11) 0.0006(7) 0.0007(8) -0.0098(8)
C34 0.0407(9) 0.0352(9) 0.0560(11) 0.0023(7) 0.0125(8) 0.0038(8)
C35 0.0512(10) 0.0451(10) 0.0395(9) 0.0064(8) 0.0064(8) 0.0071(8)
C36 0.0529(10) 0.0395(9) 0.0319(8) 0.0021(8) 0.0020(7) -0.0007(7)
C41 0.0350(8) 0.0396(9) 0.0325(8) 0.0017(7) 0.0034(6) 0.0024(7)
C42 0.0443(10) 0.0476(11) 0.0513(11) 0.0003(8) 0.0157(8) -0.0051(8)
C43 0.0471(11) 0.0623(13) 0.0622(13) 0.0046(10) 0.0218(10) -0.0033(10)
C44 0.0430(10) 0.0674(14) 0.0682(14) -0.0082(10) 0.0190(10) 0.0003(11)
C45 0.0531(11) 0.0568(12) 0.0632(13) -0.0166(10) 0.0174(10) -0.0089(10)
C46 0.0432(9) 0.0472(10) 0.0435(9) -0.0059(8) 0.0106(8) -0.0060(8)

loop_
_atom_type_symbol
_atom_type_description
_atom_type_scat_dispersion_real
_atom_type_scat_dispersion_imag
_atom_type_scat_source
C C 0.0033 0.0016 'International Tables Vol C Tables 4.2.6.8 and 6.1.1.4'
H H 0.0000 0.0000 'International Tables Vol C Tables 4.2.6.8 and 6.1.1.4'
N N 0.0061 0.0033 'International Tables Vol C Tables 4.2.6.8 and 6.1.1.4'
P P 0.1023 0.0942 'International Tables Vol C Tables 4.2.6.8 and 6.1.1.4'
Cl Cl 0.1484 0.1585 'International Tables Vol C Tables 4.2.6.8 and 6.1.1.4'
Fe Fe 0.3463 0.8444 'International Tables Vol C Tables 4.2.6.8 and 6.1.1.4'

loop_
_geom_angle_atom_site_label_1
_geom_angle_atom_site_label_2
_geom_angle_atom_site_label_3
_geom_angle_site_symmetry_1
_geom_angle_site_symmetry_3
_geom_angle
_geom_angle_publ_flag
Cl1 Fe1 Cl2 . . 119.70(2) y
Cl1 Fe1 Cl3 . . 127.439(19) y
Cl2 Fe1 Cl3 . . 112.83(2) y
Cl1 Fe1 P2 . 3_666 88.188(16) y
Cl2 Fe1 P2 . 3_666 86.935(16) y
Cl3 Fe1 P2 . 3_666 92.918(16) y
Cl1 Fe1 P1 . . 87.544(16) y
Cl2 Fe1 P1 . . 96.663(17) y
Cl3 Fe1 P1 . . 88.327(16) y
P2 Fe1 P1 3_666 . 175.405(17) y
N2 C1 N1 . . 108.54(15) ?
N2 C1 H1 . . 125.7 ?
N1 C1 H1 . . 125.7 ?
C1 N1 C2 . . 108.56(14) ?
C1 N1 C4 . . 125.54(15) ?
C2 N1 C4 . . 125.71(14) ?
C3 C2 N1 . . 107.24(15) ?
C3 C2 H2 . . 126.4 ?
N1 C2 H2 . . 126.4 ?
C2 C3 N2 . . 106.81(16) ?
C2 C3 H3 . . 126.6 ?
N2 C3 H3 . . 126.6 ?
C1 N2 C3 . . 108.85(14) ?
C1 N2 C6 . . 123.97(14) ?
C3 N2 C6 . . 127.10(15) ?
N1 C4 C5 . . 113.80(14) ?
N1 C4 H4A . . 108.8 ?
C5 C4 H4A . . 108.8 ?
N1 C4 H4B . . 108.8 ?
C5 C4 H4B . . 108.8 ?
H4A C4 H4B . . 107.7 ?
C4 C5 P1 . . 114.37(11) ?
C4 C5 H5A . . 108.7 ?
P1 C5 H5A . . 108.7 ?
C4 C5 H5B . . 108.7 ?
P1 C5 H5B . . 108.7 ?
H5A C5 H5B . . 107.6 ?
N2 C6 C7 . . 110.95(14) ?
N2 C6 H6A . . 109.4 ?
C7 C6 H6A . . 109.4 ?
N2 C6 H6B . . 109.4 ?
C7 C6 H6B . . 109.4 ?
H6A C6 H6B . . 108.0 ?
C6 C7 P2 . . 114.23(11) ?
C6 C7 H7A . . 108.7 ?
P2 C7 H7A . . 108.7 ?
C6 C7 H7B . . 108.7 ?
P2 C7 H7B . . 108.7 ?
H7A C7 H7B . . 107.6 ?
C11 P1 C21 . . 104.64(8) ?
C11 P1 C5 . . 104.57(8) ?
C21 P1 C5 . . 99.29(8) ?
C11 P1 Fe1 . . 118.44(5) ?
C21 P1 Fe1 . . 114.14(6) ?
C5 P1 Fe1 . . 113.56(6) ?
C12 C11 C16 . . 118.24(16) ?
C12 C11 P1 . . 124.42(13) ?
C16 C11 P1 . . 117.30(13) ?
C13 C12 C11 . . 120.75(18) ?
C13 C12 H12 . . 119.6 ?
C11 C12 H12 . . 119.6 ?
C14 C13 C12 . . 120.26(19) ?
C14 C13 H13 . . 119.9 ?
C12 C13 H13 . . 119.9 ?
C15 C14 C13 . . 119.60(17) ?
C15 C14 H14 . . 120.2 ?
C13 C14 H14 . . 120.2 ?
C14 C15 C16 . . 120.46(18) ?
C14 C15 H15 . . 119.8 ?
C16 C15 H15 . . 119.8 ?
C15 C16 C11 . . 120.62(17) ?
C15 C16 H16 . . 119.7 ?
C11 C16 H16 . . 119.7 ?
C22 C21 C26 . . 118.75(17) ?
C22 C21 P1 . . 122.51(15) ?
C26 C21 P1 . . 118.61(13) ?
C21 C22 C23 . . 120.5(2) ?
C21 C22 H22 . . 119.8 ?
C23 C22 H22 . . 119.8 ?
C24 C23 C22 . . 120.1(2) ?
C24 C23 H23 . . 119.9 ?
C22 C23 H23 . . 119.9 ?
C23 C24 C25 . . 119.97(19) ?
C23 C24 H24 . . 120.0 ?
C25 C24 H24 . . 120.0 ?
C24 C25 C26 . . 119.8(2) ?
C24 C25 H25 . . 120.1 ?
C26 C25 H25 . . 120.1 ?
C25 C26 C21 . . 120.84(19) ?
C25 C26 H26 . . 119.6 ?
C21 C26 H26 . . 119.6 ?
C31 P2 C41 . . 102.89(8) ?
C31 P2 C7 . . 106.13(8) ?
C41 P2 C7 . . 98.06(8) ?
C31 P2 Fe1 . 3_666 115.55(5) ?
C41 P2 Fe1 . 3_666 119.17(6) ?
C7 P2 Fe1 . 3_666 112.91(6) ?
C32 C31 C36 . . 118.58(16) ?
C32 C31 P2 . . 124.71(13) ?
C36 C31 P2 . . 116.67(13) ?
C31 C32 C33 . . 120.26(17) ?
C31 C32 H32 . . 119.9 ?
C33 C32 H32 . . 119.9 ?
C34 C33 C32 . . 120.70(18) ?
C34 C33 H33 . . 119.7 ?
C32 C33 H33 . . 119.7 ?
C33 C34 C35 . . 119.51(18) ?
C33 C34 H34 . . 120.2 ?
C35 C34 H34 . . 120.2 ?
C34 C35 C36 . . 120.19(18) ?
C34 C35 H35 . . 119.9 ?
C36 C35 H35 . . 119.9 ?
C35 C36 C31 . . 120.73(17) ?
C35 C36 H36 . . 119.6 ?
C31 C36 H36 . . 119.6 ?
C46 C41 C42 . . 119.10(17) ?
C46 C41 P2 . . 118.91(14) ?
C42 C41 P2 . . 121.86(14) ?
C43 C42 C41 . . 120.41(19) ?
C43 C42 H42 . . 119.8 ?
C41 C42 H42 . . 119.8 ?
C44 C43 C42 . . 119.9(2) ?
C44 C43 H43 . . 120.0 ?
C42 C43 H43 . . 120.0 ?
C43 C44 C45 . . 120.2(2) ?
C43 C44 H44 . . 119.9 ?
C45 C44 H44 . . 119.9 ?
C44 C45 C46 . . 120.4(2) ?
C44 C45 H45 . . 119.8 ?
C46 C45 H45 . . 119.8 ?
C41 C46 C45 . . 119.92(19) ?
C41 C46 H46 . . 120.0 ?
C45 C46 H46 . . 120.0 ?

loop_
_geom_bond_atom_site_label_1
_geom_bond_atom_site_label_2
_geom_bond_site_symmetry_2
_geom_bond_distance
_geom_bond_publ_flag
Fe1 Cl1 . 2.3193(5) y
Fe1 Cl2 . 2.3285(5) y
Fe1 Cl3 . 2.3499(4) y
Fe1 P2 3_666 2.6014(5) y
Fe1 P1 . 2.6329(5) y
C1 N2 . 1.327(2) ?
C1 N1 . 1.331(2) ?
C1 H1 . 0.9500 ?
N1 C2 . 1.376(2) ?
N1 C4 . 1.474(2) ?
C2 C3 . 1.351(2) ?
C2 H2 . 0.9500 ?
C3 N2 . 1.378(2) ?
C3 H3 . 0.9500 ?
N2 C6 . 1.4740(19) ?
C4 C5 . 1.523(2) ?
C4 H4A . 0.9900 ?
C4 H4B . 0.9900 ?
C5 P1 . 1.8500(17) ?
C5 H5A . 0.9900 ?
C5 H5B . 0.9900 ?
C6 C7 . 1.517(2) ?
C6 H6A . 0.9900 ?
C6 H6B . 0.9900 ?
C7 P2 . 1.8450(16) ?
C7 H7A . 0.9900 ?
C7 H7B . 0.9900 ?
P1 C11 . 1.8334(17) ?
P1 C21 . 1.8387(18) ?
C11 C12 . 1.391(3) ?
C11 C16 . 1.393(2) ?
C12 C13 . 1.386(3) ?
C12 H12 . 0.9500 ?
C13 C14 . 1.381(3) ?
C13 H13 . 0.9500 ?
C14 C15 . 1.373(3) ?
C14 H14 . 0.9500 ?
C15 C16 . 1.388(3) ?
C15 H15 . 0.9500 ?
C16 H16 . 0.9500 ?
C21 C22 . 1.390(3) ?
C21 C26 . 1.390(3) ?
C22 C23 . 1.392(3) ?
C22 H22 . 0.9500 ?
C23 C24 . 1.379(3) ?
C23 H23 . 0.9500 ?
C24 C25 . 1.385(3) ?
C24 H24 . 0.9500 ?
C25 C26 . 1.387(3) ?
C25 H25 . 0.9500 ?
C26 H26 . 0.9500 ?
P2 C31 . 1.8233(17) ?
P2 C41 . 1.8306(18) ?
P2 Fe1 3_666 2.6013(5) ?
C31 C32 . 1.388(2) ?
C31 C36 . 1.396(2) ?
C32 C33 . 1.390(3) ?
C32 H32 . 0.9500 ?
C33 C34 . 1.377(3) ?
C33 H33 . 0.9500 ?
C34 C35 . 1.382(3) ?
C34 H34 . 0.9500 ?
C35 C36 . 1.384(3) ?
C35 H35 . 0.9500 ?
C36 H36 . 0.9500 ?
C41 C46 . 1.387(3) ?
C41 C42 . 1.395(3) ?
C42 C43 . 1.386(3) ?
C42 H42 . 0.9500 ?
C43 C44 . 1.373(3) ?
C43 H43 . 0.9500 ?
C44 C45 . 1.378(3) ?
C44 H44 . 0.9500 ?
C45 C46 . 1.388(3) ?
C45 H45 . 0.9500 ?
C46 H46 . 0.9500 ?

loop_
_geom_hbond_atom_site_label_D
_geom_hbond_atom_site_label_H
_geom_hbond_atom_site_label_A
_geom_hbond_site_symmetry_A
_geom_hbond_distance_DH
_geom_hbond_distance_HA
_geom_hbond_distance_DA
_geom_hbond_angle_DHA
C2 H2 Cl3 2_656 0.95 2.65 3.4710(18) 145.2
C3 H3 Cl1 1_565 0.95 2.80 3.406(2) 122.9
C4 H4A Cl3 2_656 0.99 2.98 3.6985(18) 130.2
C6 H6A Cl1 3_666 0.99 2.77 3.4402(17) 125.8
C6 H6B Cl1 1_565 0.99 2.84 3.6716(19) 142.6
C16 H16 Cl1 . 0.95 2.93 3.726(2) 142.5
C32 H32 Cl1 1_565 0.95 2.91 3.6057(17) 131.4
C1 H1 Cl2 . 0.95 2.43 3.3260(17) 157.4

_cod_database_fobs_code 2242704
